data_2004343
loop_
_publ_author_name
'Low, J. N.'
'Whyte, E. R.'
'Ferguson, G.'
'Moreno-Carretero, M. N.'
'Hueso-Ure\~na, F.'

_publ_section_title
;
 6-Amino-5-hydroxyiminomethyl-1-methyluracil Hydrate
;
_journal_issue 1
_journal_name_full 'Acta Crystallographica Section C'
_journal_page_first 170
_journal_page_last 172
_journal_paper_doi 10.1107/S0108270195013229
_journal_volume 52
_journal_year 1996
_chemical_formula_iupac 'C6 H8 N4 O3, H2 O1'
_chemical_formula_moiety 'C6 H10 N4 O4'
_chemical_formula_sum 'C6 H10 N4 O4'
_chemical_formula_weight 202.18
_chemical_name_systematic
;
6-Amino-1-methyl-5-hydroxoiminomethyluracil Hydrate
;
_space_group_IT_number 14
_symmetry_cell_setting monoclinic
_symmetry_space_group_name_Hall '-P 2yn'
_symmetry_space_group_name_H-M 'P 1 21/n 1'
_cell_angle_alpha 90
_cell_angle_beta 91.752(8)
_cell_angle_gamma 90
_cell_formula_units_Z 4
_cell_length_a 4.6528(6)
_cell_length_b 8.9800(9)
_cell_length_c 20.5944(14)
_cell_measurement_reflns_used 25
_cell_measurement_temperature 294.0(10)
_cell_measurement_theta_max 15.50
_cell_measurement_theta_min 8
_cell_volume 860.08(15)
_computing_cell_refinement 'Enraf-Nonius SET4 (de Boer & Duisenberg, 1984) and CELDIM'
_computing_data_collection 'CAD-4/PC Software (Enraf-Nonius, 1992)'
_computing_data_reduction 'DATRD2 in NRCVAX94 (Gabe, Le Page, Charland, Lee & White, 1989)'
_computing_molecular_graphics 'NRCVAX94, PLATON and PLUTON (Spek 1995b)'
_computing_publication_material 'NRCVAX94, SHELXL93 and WordPerfect'
_computing_structure_refinement 'NRCVAX94 and SHELXL93 (Sheldrick, 1993)'
_computing_structure_solution 'SOLVER in NRCVAX94'
_diffrn_ambient_temperature 294.0(10)
_diffrn_measurement_device 'Enraf-Nonius CAD-4'
_diffrn_measurement_method \q/2\q
_diffrn_radiation_monochromator graphite
_diffrn_radiation_source 'X-ray tube'
_diffrn_radiation_type MoK\a
_diffrn_radiation_wavelength 0.7107
_diffrn_reflns_av_R_equivalents 0.015
_diffrn_reflns_av_sigmaI/netI 0.0606
_diffrn_reflns_limit_h_max 5
_diffrn_reflns_limit_h_min -5
_diffrn_reflns_limit_k_max 11
_diffrn_reflns_limit_k_min 0
_diffrn_reflns_limit_l_max 26
_diffrn_reflns_limit_l_min 0
_diffrn_reflns_number 2083
_diffrn_reflns_theta_max 26.91
_diffrn_reflns_theta_min 2.47
_diffrn_standards_decay_% 'variation 1.3'
_diffrn_standards_interval_time 120
_diffrn_standards_number 3
_exptl_absorpt_coefficient_mu 0.132
_exptl_absorpt_correction_type none
_exptl_crystal_colour yellow
_exptl_crystal_density_diffrn 1.561
_exptl_crystal_density_meas ?
_exptl_crystal_description plate
_exptl_crystal_F_000 424
_exptl_crystal_size_max 0.39
_exptl_crystal_size_mid 0.22
_exptl_crystal_size_min 0.07
_refine_diff_density_max 0.203
_refine_diff_density_min -0.238
_refine_ls_extinction_method none
_refine_ls_goodness_of_fit_all 0.968
_refine_ls_goodness_of_fit_obs 1.152
_refine_ls_hydrogen_treatment
;H atoms riding (SHELXL93 defaults, C---H 0.93--0.96, N---H 0.86, O---H
 0.82\%A)
;
_refine_ls_matrix_type full
_refine_ls_number_parameters 129
_refine_ls_number_reflns 1861
_refine_ls_number_restraints 0
_refine_ls_restrained_S_all 0.971
_refine_ls_restrained_S_obs 1.152
_refine_ls_R_factor_all 0.0977
_refine_ls_R_factor_obs 0.0453
_refine_ls_shift/esd_max 0.000
_refine_ls_shift/esd_mean 0.000
_refine_ls_structure_factor_coef Fsqd
_refine_ls_weighting_scheme
;
calc w = 1/[\s^2^(F~o~^2^) + (0.0560P)^2^]
where P = (F~o~^2^ + 2F~c~^2^)/3
;
_refine_ls_wR_factor_all 0.1159
_refine_ls_wR_factor_obs 0.1020
_reflns_number_observed 1079
_reflns_number_total 1865
_reflns_observed_criterion >2\s(I)
_cod_data_source_file ab1318.cif
_cod_data_source_block HOX1MeO
_cod_depositor_comments
;
The following automatic conversions were performed:
'_symmetry_cell_setting' value 'Monoclinic' changed to 'monoclinic'
according to '/home/saulius/struct/CIF-dictionaries/cif_core.dic'
dictionary named 'cif_core.dic' version 2.4.1 from 2010-06-29.

Automatic conversion script
Id: cif_fix_enum 1527 2010-12-29 10:47:43Z saulius 

The following automatic conversions were performed:

'_symmetry_cell_setting' value 'Monoclinic' changed to 'monoclinic'
according to /home/saulius/struct/CIF-dictionaries/cif_core.dic
dictionary named 'cif_core.dic' version 2.4.1 from 2010-06-29.

Automatic conversion script
Id: cif_fix_values 1715 2011-07-08 13:25:40Z adriana 
;
_cod_original_cell_volume 860.1(2)
_cod_original_sg_symbol_H-M 'P 21/n'
_cod_database_code 2004343

loop_
_symmetry_equiv_pos_as_xyz
'x, y, z'
'-x+1/2, y+1/2, -z+1/2'
'-x, -y, -z'
'x-1/2, -y-1/2, z-1/2'

loop_
_atom_site_aniso_label
_atom_site_aniso_U_11
_atom_site_aniso_U_22
_atom_site_aniso_U_33
_atom_site_aniso_U_12
_atom_site_aniso_U_13
_atom_site_aniso_U_23
N1 0.0259(10) 0.0234(9) 0.0327(10) 0.0019(8) -0.0068(8) -0.0029(8)
C1 0.048(2) 0.0298(13) 0.054(2) 0.0069(12) -0.0205(13) -0.0095(12)
C2 0.0224(11) 0.0283(12) 0.0273(11) 0.0008(10) -0.0032(9) 0.0009(9)
O2 0.0321(9) 0.0360(9) 0.0380(9) 0.0016(8) -0.0154(7) -0.0040(7)
N3 0.0229(10) 0.0270(10) 0.0319(10) 0.0059(8) -0.0075(8) 0.0017(8)
C4 0.0217(12) 0.0298(12) 0.0280(11) -0.0006(10) -0.0005(9) -0.0032(9)
O4 0.0329(9) 0.0284(9) 0.0476(10) 0.0056(7) -0.0101(8) -0.0072(7)
C5 0.0198(12) 0.0293(12) 0.0258(10) 0.0011(9) -0.0026(9) 0.0004(9)
C51 0.0317(14) 0.0309(12) 0.0322(12) 0.0007(11) -0.0049(11) 0.0000(10)
N5 0.0350(12) 0.0371(12) 0.0343(11) -0.0035(10) -0.0119(9) -0.0043(9)
O5 0.0499(13) 0.0490(11) 0.0467(10) 0.0023(9) -0.0300(9) -0.0079(9)
C6 0.0185(11) 0.0325(12) 0.0269(11) 0.0001(10) -0.0017(9) 0.0054(10)
N6 0.0348(12) 0.0291(10) 0.0385(11) 0.0047(9) -0.0153(9) -0.0001(9)
O7 0.0382(10) 0.0308(9) 0.0754(13) 0.0018(8) -0.0114(9) -0.0072(9)

loop_
_atom_site_label
_atom_site_occupancy
_atom_site_fract_x
_atom_site_fract_y
_atom_site_fract_z
_atom_site_U_iso_or_equiv
_atom_site_thermal_displace_type
_atom_site_calc_flag
_atom_site_refinement_flags
_atom_site_type_symbol
N1 1 .5037(4) .7869(2) .07818(9) .0275(4) Uani d . N
C1 1 .5242(6) .6336(3) .05459(13) .0442(7) Uani d . C
C2 1 .2967(5) .8765(2) .04842(10) .0261(5) Uani d . C
O2 1 .1293(3) .8286(2) .00657(8) .0357(4) Uani d . O
N3 1 .2964(4) 1.0207(2) .06786(9) .0274(4) Uani d . N
C4 1 .4756(5) 1.0847(2) .11535(10) .0265(5) Uani d . C
O4 1 .4486(4) 1.2207(2) .12620(8) .0365(4) Uani d . O
C5 1 .6728(5) .9871(2) .14712(10) .0250(5) Uani d . C
C51 1 .8513(5) 1.0455(3) .20011(11) .0317(5) Uani d . C
N5 1 1.0421(4) .9678(2) .23036(9) .0357(5) Uani d . N
O5 1 1.1821(4) 1.0518(2) .27963(9) .0492(5) Uani d . O
C6 1 .6842(5) .8384(2) .12733(10) .0260(5) Uani d . C
N6 1 .8695(4) .7419(2) .15363(10) .0345(5) Uani d . N
O7 1 .9572(4) .4021(2) .13473(9) .0484(5) Uani d . O
H1A 1 .3975 .6208 .0173 .066 Uiso calc R H
H1B 1 .4702 .5661 .0882 .066 Uiso calc R H
H1C 1 .7183 .6134 .0427 .066 Uiso calc R H
H3 1 .1728 1.0786 .04887 .033 Uiso calc R H
H51 1 .8257 1.1440 .21263 .038 Uiso calc R H
H5 1 1.3037 1.0000 .2984 .074 Uiso calc R H
H6A 1 .8730 .6516 .13982 .041 Uiso calc R H
H6B 1 .9861 .7697 .18450 .041 Uiso calc R H
H71 1 1.0791 .3429 .12280 .073 Uiso d R H
H72 1 .8080 .3535 .13557 .073 Uiso d R H

loop_
_atom_type_symbol
_atom_type_description
_atom_type_scat_dispersion_real
_atom_type_scat_dispersion_imag
_atom_type_scat_source
C C 0.0033 0.0016 'International Tables Vol C Tables 4.2.6.8 and 6.1.1.4'
H H 0.0000 0.0000 'International Tables Vol C Tables 4.2.6.8 and 6.1.1.4'
N N 0.0061 0.0033 'International Tables Vol C Tables 4.2.6.8 and 6.1.1.4'
O O 0.0106 0.0060 'International Tables Vol C Tables 4.2.6.8 and 6.1.1.4'

loop_
_geom_angle_atom_site_label_1
_geom_angle_atom_site_label_2
_geom_angle_atom_site_label_3
_geom_angle
_geom_angle_publ_flag
C6 N1 C2 122.1(2) n
C6 N1 C1 121.1(2) n
C2 N1 C1 116.8(2) n
O2 C2 N3 122.5(2) n
O2 C2 N1 121.9(2) n
N3 C2 N1 115.6(2) n
C2 N3 C4 126.6(2) n
O4 C4 N3 117.9(2) n
O4 C4 C5 126.2(2) n
N3 C4 C5 115.9(2) n
C6 C5 C4 119.1(2) n
C6 C5 C51 122.6(2) n
C4 C5 C51 118.2(2) n
N5 C51 C5 122.9(2) n
C51 N5 O5 111.0(2) n
N6 C6 N1 117.1(2) n
N6 C6 C5 122.4(2) n
N1 C6 C5 120.5(2) n

loop_
_geom_bond_atom_site_label_1
_geom_bond_atom_site_label_2
_geom_bond_distance
_geom_bond_publ_flag
N1 C1 1.464(3) y
N1 C2 1.383(3) y
N1 C6 1.375(3) y
C2 O2 1.222(2) y
C2 N3 1.356(3) y
N3 C4 1.390(3) y
C4 O4 1.249(3) y
C4 C5 1.414(3) y
C5 C6 1.397(3) y
C5 C51 1.449(3) y
C51 N5 1.276(3) y
N5 O5 1.408(2) y
C6 N6 1.327(3) y

loop_
_geom_torsion_atom_site_label_1
_geom_torsion_atom_site_label_2
_geom_torsion_atom_site_label_3
_geom_torsion_atom_site_label_4
_geom_torsion
_geom_torsion_publ_flag
C6 N1 C2 O2 -177.0(2) n
C1 N1 C2 O2 3.4(3) n
C6 N1 C2 N3 4.3(3) n
C1 N1 C2 N3 -175.3(2) n
O2 C2 N3 C4 179.3(2) n
N1 C2 N3 C4 -2.0(3) n
C2 N3 C4 O4 178.7(2) n
C2 N3 C4 C5 -1.5(3) y
O4 C4 C5 C6 -177.3(2) n
N3 C4 C5 C6 2.9(3) n
O4 C4 C5 C51 3.9(4) y
N3 C4 C5 C51 -175.9(2) y
C6 C5 C51 N5 3.7(4) y
C4 C5 C51 N5 -177.6(2) y
C5 C51 N5 O5 -179.7(2) y
C2 N1 C6 N6 178.2(2) n
C1 N1 C6 N6 -2.2(3) n
C2 N1 C6 C5 -2.9(3) n
C1 N1 C6 C5 176.6(2) n
C4 C5 C6 N6 178.0(2) n
C51 C5 C6 N6 -3.3(4) n
C4 C5 C6 N1 -0.9(3) n
C51 C5 C6 N1 177.8(2) n

loop_
_cod_related_entry_id
_cod_related_entry_database
_cod_related_entry_code
1 ChemSpider 21187064
